data_4070887
loop_
_publ_author_name
'T\"urkmen, Hayati'
'Pape, Tania'
'Hahn, F. Ekkehardt'
'\,Cetinkaya, Bekir'

_publ_section_title
;
 Annulated N-Heterocyclic Carbene Ligands Derived from
 2-Methylaminopiperidine: Their Complexes and Catalytic Applications
;
_journal_issue 4
_journal_name_full Organometallics
_journal_page_first 571
_journal_paper_doi 10.1021/om701105y
_journal_volume 27
_journal_year 2008
_chemical_formula_sum 'C22 H30 Br Ir N2'
_chemical_formula_weight 594.59
_chemical_name_systematic
; 
 ? 
;
_space_group_IT_number 14
_symmetry_cell_setting monoclinic
_symmetry_space_group_name_Hall '-P 2yn'
_symmetry_space_group_name_H-M 'P 1 21/n 1'
_atom_sites_solution_hydrogens geom
_atom_sites_solution_primary direct
_atom_sites_solution_secondary difmap
_audit_creation_method SHELXL-97
_cell_angle_alpha 90.00
_cell_angle_beta 96.208(4)
_cell_angle_gamma 90.00
_cell_formula_units_Z 4
_cell_length_a 10.364(2)
_cell_length_b 13.438(3)
_cell_length_c 14.932(3)
_cell_measurement_reflns_used 900
_cell_measurement_temperature 153(2)
_cell_measurement_theta_max 22.5
_cell_measurement_theta_min 1
_cell_volume 2067.4(7)
_computing_cell_refinement 'SAINT (Bruker AXS, 2000)'
_computing_data_collection 'SMART (Bruker AXS, 2000)'
_computing_data_reduction 'SAINT,SADABS (Bruker AXS, 2000)'
_computing_molecular_graphics
;
ORTEP3,L.J. Farrugia, J. Appl. Cryst. (1997) 30, 565
;
_computing_structure_refinement 'SHELXL-97 (Sheldrick, 1997)'
_computing_structure_solution 'SHELXS-97 (Sheldrick, 1990)'
_diffrn_ambient_temperature 153(2)
_diffrn_detector_area_resol_mean 80
_diffrn_measured_fraction_theta_full 0.994
_diffrn_measured_fraction_theta_max 0.994
_diffrn_measurement_device_type 'CCD area detector'
_diffrn_measurement_method 'Omega and Phi scans'
_diffrn_radiation_monochromator graphite
_diffrn_radiation_source 'rotating anode'
_diffrn_radiation_type MoK\a
_diffrn_radiation_wavelength 0.71073
_diffrn_reflns_av_R_equivalents 0.0601
_diffrn_reflns_av_sigmaI/netI 0.0597
_diffrn_reflns_limit_h_max 14
_diffrn_reflns_limit_h_min -14
_diffrn_reflns_limit_k_max 18
_diffrn_reflns_limit_k_min -18
_diffrn_reflns_limit_l_max 20
_diffrn_reflns_limit_l_min -20
_diffrn_reflns_number 23033
_diffrn_reflns_theta_full 30.05
_diffrn_reflns_theta_max 30.05
_diffrn_reflns_theta_min 2.04
_exptl_absorpt_coefficient_mu 8.399
_exptl_absorpt_correction_T_max 0.6788
_exptl_absorpt_correction_T_min 0.4585
_exptl_absorpt_correction_type multi-scan
_exptl_absorpt_process_details
; 
 Corrections were done with the SADABS program, utilizing the none merged
 raw data obtained from the integration process. Integration and final cell
 refinement were done with SAINT.

 SADABS reports ratio of Tmin/Tmax = 0.810753   

;
_exptl_crystal_colour yellow
_exptl_crystal_density_diffrn 1.910
_exptl_crystal_density_method 'not measured'
_exptl_crystal_description 'transparent prism'
_exptl_crystal_F_000 1152
_exptl_crystal_size_max 0.11
_exptl_crystal_size_mid 0.07
_exptl_crystal_size_min 0.05
_refine_diff_density_max 2.213
_refine_diff_density_min -1.714
_refine_diff_density_rms 0.182
_refine_ls_extinction_method none
_refine_ls_goodness_of_fit_ref 1.123
_refine_ls_hydrogen_treatment noref
_refine_ls_matrix_type full
_refine_ls_number_parameters 235
_refine_ls_number_reflns 6010
_refine_ls_number_restraints 0
_refine_ls_restrained_S_all 1.123
_refine_ls_R_factor_all 0.0692
_refine_ls_R_factor_gt 0.0470
_refine_ls_shift/su_max 0.000
_refine_ls_shift/su_mean 0.000
_refine_ls_structure_factor_coef Fsqd
_refine_ls_weighting_details 'calc w=1/[\s^2^(Fo^2^)+(0.0207P)^2^+7.3151P] where P=(Fo^2^+2Fc^2^)/3'
_refine_ls_weighting_scheme calc
_refine_ls_wR_factor_gt 0.0836
_refine_ls_wR_factor_ref 0.0888
_reflns_number_gt 4700
_reflns_number_total 6010
_reflns_threshold_expression >2sigma(I)
_cod_data_source_file om701105y-file002.cif
_cod_data_source_block sad
_cod_original_cell_volume 2067.5(8)
_cod_original_sg_symbol_H-M P2(1)/n
_cod_database_code 4070887

loop_
_symmetry_equiv_pos_as_xyz
'x, y, z'
'-x+1/2, y+1/2, -z+1/2'
'-x, -y, -z'
'x-1/2, -y-1/2, z-1/2'

loop_
_atom_site_label
_atom_site_type_symbol
_atom_site_fract_x
_atom_site_fract_y
_atom_site_fract_z
_atom_site_U_iso_or_equiv
_atom_site_adp_type
_atom_site_occupancy
_atom_site_symmetry_multiplicity
_atom_site_calc_flag
_atom_site_refinement_flags
Br1 Br 0.40101(6) 0.28966(5) 0.25153(4) 0.03342(15) Uani 1 1 d .
C1 C 0.1307(6) 0.2029(5) 0.2778(4) 0.0276(13) Uani 1 1 d .
C2 C 0.0754(7) 0.1665(5) 0.4223(4) 0.0316(15) Uani 1 1 d .
H2 H -0.0052 0.1260 0.4243 0.038 Uiso 1 1 calc R
C3 C 0.0392(8) 0.2743(5) 0.3978(5) 0.0423(19) Uani 1 1 d .
H3A H -0.0521 0.2884 0.4072 0.051 Uiso 1 1 calc R
H3B H 0.0966 0.3216 0.4338 0.051 Uiso 1 1 calc R
C4 C 0.2034(7) 0.0396(5) 0.3433(4) 0.0343(15) Uani 1 1 d .
H4A H 0.2520 0.0336 0.2900 0.041 Uiso 1 1 calc R
H4B H 0.1365 -0.0132 0.3398 0.041 Uiso 1 1 calc R
C5 C 0.2947(8) 0.0270(6) 0.4279(5) 0.0418(18) Uani 1 1 d .
H5A H 0.3684 0.0738 0.4270 0.050 Uiso 1 1 calc R
H5B H 0.3298 -0.0415 0.4306 0.050 Uiso 1 1 calc R
C6 C 0.2244(8) 0.0471(6) 0.5117(5) 0.049(2) Uani 1 1 d .
H6A H 0.1556 -0.0033 0.5156 0.059 Uiso 1 1 calc R
H6B H 0.2869 0.0415 0.5665 0.059 Uiso 1 1 calc R
C7 C 0.1641(8) 0.1511(6) 0.5072(5) 0.0438(19) Uani 1 1 d .
H7A H 0.1147 0.1608 0.5597 0.053 Uiso 1 1 calc R
H7B H 0.2341 0.2015 0.5107 0.053 Uiso 1 1 calc R
C8 C 0.0594(6) 0.3764(4) 0.2578(4) 0.0273(13) Uani 1 1 d .
H8A H 0.0759 0.3665 0.1943 0.033 Uiso 1 1 calc R
H8B H 0.1318 0.4164 0.2878 0.033 Uiso 1 1 calc R
C9 C -0.0661(6) 0.4343(4) 0.2596(4) 0.0230(12) Uani 1 1 d .
C10 C -0.1860(7) 0.3879(5) 0.2552(4) 0.0355(16) Uani 1 1 d .
H10 H -0.1909 0.3173 0.2532 0.043 Uiso 1 1 calc R
C11 C -0.2988(7) 0.4436(6) 0.2537(5) 0.0398(17) Uani 1 1 d .
H11 H -0.3808 0.4112 0.2500 0.048 Uiso 1 1 calc R
C12 C -0.2919(7) 0.5446(6) 0.2575(5) 0.0426(18) Uani 1 1 d .
H12 H -0.3692 0.5826 0.2572 0.051 Uiso 1 1 calc R
C13 C -0.1727(7) 0.5926(6) 0.2617(5) 0.0391(17) Uani 1 1 d .
H13 H -0.1680 0.6632 0.2639 0.047 Uiso 1 1 calc R
C14 C -0.0606(6) 0.5362(5) 0.2627(4) 0.0305(14) Uani 1 1 d .
H14 H 0.0212 0.5686 0.2657 0.037 Uiso 1 1 calc R
C15 C 0.0418(6) 0.1782(5) 0.0863(4) 0.0346(16) Uani 1 1 d .
H15 H -0.0001 0.2041 0.1348 0.041 Uiso 1 1 calc R
C16 C 0.1038(6) 0.0864(5) 0.0993(4) 0.0332(15) Uani 1 1 d .
H16 H 0.1061 0.0562 0.1570 0.040 Uiso 1 1 calc R
C17 C 0.1684(7) 0.0312(6) 0.0264(5) 0.0423(18) Uani 1 1 d .
H17A H 0.1609 -0.0413 0.0364 0.051 Uiso 1 1 calc R
H17B H 0.1210 0.0468 -0.0331 0.051 Uiso 1 1 calc R
C18 C 0.3104(7) 0.0575(5) 0.0247(4) 0.0348(16) Uani 1 1 d .
H18A H 0.3641 0.0076 0.0605 0.042 Uiso 1 1 calc R
H18B H 0.3320 0.0533 -0.0382 0.042 Uiso 1 1 calc R
C19 C 0.3457(6) 0.1597(5) 0.0610(4) 0.0284(14) Uani 1 1 d .
H19 H 0.4177 0.1652 0.1059 0.034 Uiso 1 1 calc R
C20 C 0.2799(6) 0.2467(5) 0.0332(4) 0.0263(13) Uani 1 1 d .
H20 H 0.3096 0.3075 0.0606 0.032 Uiso 1 1 calc R
C21 C 0.1644(7) 0.2505(6) -0.0377(4) 0.0344(16) Uani 1 1 d .
H21A H 0.1660 0.3143 -0.0706 0.041 Uiso 1 1 calc R
H21B H 0.1723 0.1961 -0.0815 0.041 Uiso 1 1 calc R
C22 C 0.0358(7) 0.2408(7) -0.0002(5) 0.0466(19) Uani 1 1 d .
H22A H -0.0275 0.2102 -0.0465 0.056 Uiso 1 1 calc R
H22B H 0.0037 0.3082 0.0126 0.056 Uiso 1 1 calc R
Ir1 Ir 0.21995(2) 0.200409(17) 0.163615(14) 0.02091(7) Uani 1 1 d .
N1 N 0.1418(5) 0.1367(4) 0.3436(3) 0.0297(12) Uani 1 1 d .
N2 N 0.0583(5) 0.2798(4) 0.3018(3) 0.0293(12) Uani 1 1 d .

loop_
_atom_site_aniso_label
_atom_site_aniso_U_11
_atom_site_aniso_U_22
_atom_site_aniso_U_33
_atom_site_aniso_U_23
_atom_site_aniso_U_13
_atom_site_aniso_U_12
Br1 0.0343(3) 0.0313(3) 0.0332(3) -0.0020(3) -0.0027(3) -0.0035(3)
C1 0.039(3) 0.023(3) 0.023(3) -0.001(3) 0.014(3) -0.005(3)
C2 0.042(4) 0.033(3) 0.023(3) 0.001(3) 0.016(3) 0.005(3)
C3 0.065(5) 0.041(4) 0.025(3) 0.006(3) 0.028(3) 0.011(4)
C4 0.049(4) 0.026(3) 0.030(4) 0.000(3) 0.015(3) -0.002(3)
C5 0.053(5) 0.038(4) 0.035(4) -0.004(3) 0.003(3) 0.011(3)
C6 0.065(5) 0.057(5) 0.025(4) 0.005(3) 0.004(4) 0.018(4)
C7 0.063(5) 0.044(4) 0.027(4) -0.002(3) 0.014(3) 0.013(4)
C8 0.036(4) 0.024(3) 0.025(3) 0.008(2) 0.015(3) -0.001(3)
C9 0.027(3) 0.027(3) 0.016(3) 0.002(2) 0.009(2) 0.002(2)
C10 0.043(4) 0.035(4) 0.029(3) -0.004(3) 0.009(3) -0.016(3)
C11 0.024(3) 0.063(5) 0.033(4) 0.005(3) 0.005(3) -0.011(3)
C12 0.030(4) 0.060(5) 0.038(4) 0.003(4) 0.006(3) 0.013(4)
C13 0.035(4) 0.042(4) 0.040(4) 0.000(3) 0.006(3) 0.010(3)
C14 0.028(3) 0.034(4) 0.030(3) 0.002(3) 0.004(3) -0.001(3)
C15 0.029(3) 0.052(5) 0.023(3) 0.002(3) 0.005(3) -0.005(3)
C16 0.038(4) 0.043(4) 0.019(3) -0.010(3) 0.006(3) -0.006(3)
C17 0.046(4) 0.045(4) 0.037(4) -0.018(3) 0.009(3) -0.008(3)
C18 0.048(4) 0.032(4) 0.025(3) 0.000(3) 0.009(3) 0.007(3)
C19 0.031(3) 0.033(3) 0.023(3) 0.002(3) 0.012(3) 0.001(3)
C20 0.029(3) 0.036(4) 0.016(3) 0.000(2) 0.009(2) -0.002(3)
C21 0.039(4) 0.045(4) 0.019(3) 0.003(3) 0.005(3) 0.006(3)
C22 0.039(4) 0.068(5) 0.031(4) 0.002(4) -0.005(3) 0.005(4)
Ir1 0.02431(11) 0.02451(11) 0.01509(10) -0.00005(10) 0.00742(7) -0.00018(11)
N1 0.047(3) 0.026(3) 0.019(2) 0.003(2) 0.016(2) 0.007(2)
N2 0.042(3) 0.024(3) 0.025(3) 0.008(2) 0.019(2) 0.006(2)

loop_
_atom_type_symbol
_atom_type_description
_atom_type_scat_dispersion_real
_atom_type_scat_dispersion_imag
_atom_type_scat_source
C C 0.0033 0.0016 'International Tables Vol C Tables 4.2.6.8 and 6.1.1.4'
H H 0.0000 0.0000 'International Tables Vol C Tables 4.2.6.8 and 6.1.1.4'
N N 0.0061 0.0033 'International Tables Vol C Tables 4.2.6.8 and 6.1.1.4'
Br Br -0.2901 2.4595 'International Tables Vol C Tables 4.2.6.8 and 6.1.1.4'
Ir Ir -1.4442 7.9887 'International Tables Vol C Tables 4.2.6.8 and 6.1.1.4'

loop_
_geom_angle_atom_site_label_1
_geom_angle_atom_site_label_2
_geom_angle_atom_site_label_3
_geom_angle
N1 C1 N2 109.0(5)
N1 C1 Ir1 127.1(5)
N2 C1 Ir1 123.6(4)
N1 C2 C7 109.8(6)
N1 C2 C3 100.9(5)
C7 C2 C3 116.4(6)
N2 C3 C2 103.0(5)
N1 C4 C5 109.6(6)
C4 C5 C6 110.7(6)
C7 C6 C5 110.6(6)
C2 C7 C6 111.9(6)
N2 C8 C9 113.6(5)
C14 C9 C10 119.0(6)
C14 C9 C8 118.7(6)
C10 C9 C8 122.3(6)
C9 C10 C11 120.6(7)
C12 C11 C10 119.8(7)
C11 C12 C13 120.5(7)
C14 C13 C12 119.1(7)
C9 C14 C13 121.0(6)
C16 C15 C22 125.3(6)
C16 C15 Ir1 71.5(4)
C22 C15 Ir1 109.8(5)
C15 C16 C17 124.0(6)
C15 C16 Ir1 69.7(4)
C17 C16 Ir1 113.8(4)
C18 C17 C16 113.6(6)
C19 C18 C17 113.8(6)
C20 C19 C18 124.4(6)
C20 C19 Ir1 71.9(3)
C18 C19 Ir1 109.9(4)
C19 C20 C21 124.2(6)
C19 C20 Ir1 71.0(3)
C21 C20 Ir1 110.6(4)
C22 C21 C20 113.7(5)
C21 C22 C15 113.7(6)
C1 Ir1 C15 90.6(3)
C1 Ir1 C16 96.0(2)
C15 Ir1 C16 38.8(3)
C1 Ir1 C19 162.8(3)
C15 Ir1 C19 97.8(3)
C16 Ir1 C19 81.6(2)
C1 Ir1 C20 160.0(3)
C15 Ir1 C20 82.4(2)
C16 Ir1 C20 90.3(2)
C19 Ir1 C20 37.1(2)
C1 Ir1 Br1 86.25(18)
C15 Ir1 Br1 159.1(2)
C16 Ir1 Br1 162.2(2)
C19 Ir1 Br1 91.01(18)
C20 Ir1 Br1 93.55(17)
C1 N1 C4 127.2(5)
C1 N1 C2 113.4(5)
C4 N1 C2 119.2(5)
C1 N2 C8 122.1(5)
C1 N2 C3 111.0(5)
C8 N2 C3 119.6(5)

loop_
_geom_bond_atom_site_label_1
_geom_bond_atom_site_label_2
_geom_bond_distance
Br1 Ir1 2.4801(8)
C1 N1 1.321(8)
C1 N2 1.347(8)
C1 Ir1 2.027(6)
C2 N1 1.479(7)
C2 C7 1.499(10)
C2 C3 1.530(9)
C3 N2 1.470(8)
C4 N1 1.453(8)
C4 C5 1.503(10)
C5 C6 1.539(10)
C6 C7 1.529(10)
C8 N2 1.456(7)
C8 C9 1.518(8)
C9 C14 1.371(8)
C9 C10 1.386(8)
C10 C11 1.387(10)
C11 C12 1.360(10)
C12 C13 1.390(10)
C13 C14 1.386(9)
C15 C16 1.395(10)
C15 C22 1.537(10)
C15 Ir1 2.091(7)
C16 C17 1.529(9)
C16 Ir1 2.114(6)
C17 C18 1.517(10)
C18 C19 1.507(9)
C19 C20 1.395(9)
C19 Ir1 2.186(6)
C20 C21 1.511(9)
C20 Ir1 2.197(6)
C21 C22 1.506(10)
